data_1543051
loop_
_publ_author_name
'Bek\"o, S\'andor L.'
'Alig, Edith'
'Schmidt, Martin U.'
'van de Streek, Jacco'

_publ_section_title
;
 On the correlation between hydrogen bonding and melting points in the
 inositols
;
_journal_issue 1
_journal_name_full IUCrJ
_journal_page_first 61
_journal_page_last 73
_journal_paper_doi 10.1107/s2052252513026511
_journal_volume 1
_journal_year 2013
_chemical_formula_moiety 'C6 H12 O6'
_chemical_formula_sum 'C6 H12 O6'
_chemical_formula_weight 180.16
_chemical_name_common cis-inositol
_chemical_name_systematic cis-1,2,3,4,5,6-cyclohexanehexol
_space_group_crystal_system monoclinic
_space_group_IT_number 14
_space_group_name_Hall '-P 2yn'
_space_group_name_H-M_alt 'P 21/n'
_symmetry_Int_Tables_number 14
_symmetry_space_group_name_Hall '-P 2yn'
_symmetry_space_group_name_H-M 'P 1 21/n 1'
_cell_angle_alpha 90
_cell_angle_beta 90.5649(7)
_cell_angle_gamma 90
_cell_formula_units_Z 4
_cell_length_a 11.58792(19)
_cell_length_b 12.2101(2)
_cell_length_c 5.25364(10)
_cell_measurement_temperature 293(2)
_cell_volume 743.30(2)
_computing_cell_refinement 'TOPAS Academic 4.1 (Coelho, 2007)'
_computing_data_collection 'WINXPOW (Stoe & Cie, 2005)'
_computing_data_reduction 'DASH 3.1 (David <i>et al.</i>, 2006)'
_computing_molecular_graphics 'Mercury (Macrae <i>et al.</i>, 2008)'
_computing_structure_refinement 'TOPAS Academic 4.1 (Coelho, 2007)'
_computing_structure_solution 'DASH 3.1 (David <i>et al.</i>, 2006)'
_diffrn_ambient_temperature 293(2)
_diffrn_detector 'linear position sensitive detector'
_diffrn_measurement_device_type 'STOE Stadi-P'
_diffrn_radiation_monochromator 'primary focussing Ge 111'
_diffrn_radiation_type 'Cu K\a~1~'
_diffrn_radiation_wavelength 1.54056
_diffrn_source 'sealed x-ray tube'
_exptl_absorpt_coefficient_mu 1.276
_exptl_absorpt_correction_type none
_exptl_crystal_density_diffrn 1.610
_exptl_crystal_description powder
_exptl_crystal_F_000 384.0
_exptl_crystal_recrystallization_method ?
_pd_char_colour white
_pd_char_particle_morphology ?
_pd_meas_2theta_range_inc 0.01
_pd_meas_2theta_range_max 79.99
_pd_meas_2theta_range_min 2.0
_pd_meas_number_of_points 7800
_pd_meas_scan_method step
_pd_proc_2theta_range_inc 0.01
_pd_proc_2theta_range_max 79.99
_pd_proc_2theta_range_min 2.0
_pd_proc_info_excluded_regions none
_pd_proc_ls_background_function 'Chebyshev function with 20 terms'
_pd_proc_ls_pref_orient_corr none
_pd_proc_ls_profile_function 'Fundamental Parameters'
_pd_proc_ls_prof_R_factor 0.07790
_pd_proc_ls_prof_wR_expected 0.06125
_pd_proc_ls_prof_wR_factor 0.08272
_pd_proc_wavelength 1.54056
_pd_spec_mounting '0.7mm glass capillary'
_pd_spec_mount_mode transmission
_pd_spec_shape cylinder
_pd_spec_size_axial 10
_pd_spec_size_equat 0.7
_pd_spec_size_thick 0.7
_refine_ls_extinction_method none
_refine_ls_goodness_of_fit_all 1.351
_refine_ls_hydrogen_treatment noref
_refine_ls_matrix_type fullcycle
_refine_ls_number_constraints 0
_refine_ls_number_parameters 64
_refine_ls_number_restraints 66
_refine_ls_shift/su_max 0.001
_refine_ls_weighting_scheme sigma
_cod_data_source_file bi5002sup1.cif
_cod_data_source_block 5-A
_cod_database_code 1543051
_publcif_datablock.id {4365378a-df07-4713-b50e-f3ebedf92942}

loop_
_symmetry_equiv_pos_as_xyz
'x, y, z'
'-x+1/2, y+1/2, -z+1/2'
'-x, -y, -z'
'x-1/2, -y-1/2, z-1/2'

loop_
_atom_site_label
_atom_site_type_symbol
_atom_site_symmetry_multiplicity
_atom_site_fract_x
_atom_site_fract_y
_atom_site_fract_z
_atom_site_occupancy
_atom_site_B_iso_or_equiv
_atom_site_U_iso_or_equiv
C1 C 4 0.287790(88) 0.753610(93) 0.11257(21) 1 1.747(48) 0.02213
H1' H 4 0.32383 0.83312 0.05495 1 2.097(58) 0.02656
O1 O 4 0.28150(12) 0.74816(14) 0.38131(21) 1 2.224(39) 0.02817
H1 H 4 0.30358 0.82009 0.45221 1 2.097(58) 0.02656
C2 C 4 0.368880(92) 0.663490(87) 0.00228(20) 1 1.747(48) 0.02213
H2' H 4 0.38064 0.68348 -0.19998 1 2.097(58) 0.02656
O2 O 4 0.479750(98) 0.66851(13) 0.11810(24) 1 2.224(39) 0.02817
H2 H 4 0.46929 0.66166 0.30257 1 2.097(58) 0.02656
C3 C 4 0.315240(93) 0.549690(86) 0.01216(20) 1 1.747(48) 0.02213
H3' H 4 0.37370 0.49394 -0.09012 1 2.097(58) 0.02656
O3 O 4 0.30578(11) 0.51237(11) 0.26905(24) 1 2.224(39) 0.02817
H3 H 4 0.34487 0.44054 0.29055 1 2.097(58) 0.02656
C4 C 4 0.199760(94) 0.549540(90) -0.13019(21) 1 1.747(48) 0.02213
H4' H 4 0.21912 0.58257 -0.32092 1 2.097(58) 0.02656
O4 O 4 0.15454(13) 0.44217(10) -0.15302(23) 1 2.224(39) 0.02817
H4 H 4 0.07175 0.44477 -0.20158 1 2.097(58) 0.02656
C5 C 4 0.114910(90) 0.629630(86) -0.01049(21) 1 1.747(48) 0.02213
H5' H 4 0.03469 0.63254 -0.12445 1 2.097(58) 0.02656
O5 O 4 0.08204(11) 0.59585(13) 0.24250(24) 1 2.224(39) 0.02817
H5 H 4 0.14954 0.55648 0.31338 1 2.097(58) 0.02656
C6 C 4 0.166280(87) 0.745110(85) -0.00886(20) 1 1.747(48) 0.02213
H6' H 4 0.16905 0.77513 -0.20545 1 2.097(58) 0.02656
O6 O 4 0.08837(12) 0.812960(96) 0.12848(31) 1 2.224(39) 0.02817
H6 H 4 0.08029 0.78044 0.29884 1 2.097(58) 0.02656

loop_
_atom_type_symbol
_atom_type_description
_atom_type_scat_source
C C 'International Tables Vol C Table 6.1.1.4'
H H 'International Tables Vol C Table 6.1.1.4'
O O 'International Tables Vol C Table 6.1.1.4'

loop_
_geom_angle_atom_site_label_1
_geom_angle_atom_site_label_2
_geom_angle_atom_site_label_3
_geom_angle
_geom_angle_site_symmetry_1
_geom_angle_site_symmetry_3
_geom_angle_publ_flag
H1' C1 O1 109.8 . . ?
H1' C1 C2 106.74 . . ?
H1' C1 C6 107.02 . . ?
O1 C1 C2 111.9(1) . . ?
O1 C1 C6 110.7(1) . . ?
C2 C1 C6 110.42(9) . . ?
C1 O1 H1 108.6 . . ?
C1 C2 H2' 106.42 . . ?
C1 C2 O2 110.87(9) . . ?
C1 C2 C3 112.50(9) . . ?
H2' C2 O2 106.5 . . ?
H2' C2 C3 106.85 . . ?
O2 C2 C3 113.2(1) . . ?
C2 O2 H2 107.5 . . ?
C2 C3 H3' 107.06 . . ?
C2 C3 O3 110.98(9) . . ?
C2 C3 C4 109.90(9) . . ?
H3' C3 O3 108.43 . . ?
H3' C3 C4 107.46 . . ?
O3 C3 C4 112.8(1) . . ?
C3 O3 H3 110.5 . . ?
C3 C4 H4' 105.01 . . ?
C3 C4 O4 111.4(1) . . ?
C3 C4 C5 111.25(9) . . ?
H4' C4 O4 109.8 . . ?
H4' C4 C5 106.08 . . ?
O4 C4 C5 112.9(1) . . ?
C4 O4 H4 110.4 . . ?
C4 C5 H5' 109.90 . . ?
C4 C5 O5 111.9(1) . . ?
C4 C5 C6 109.90(9) . . ?
H5' C5 O5 106.3 . . ?
H5' C5 C6 107.43 . . ?
O5 C5 C6 111.3(1) . . ?
C5 O5 H5 105.7 . . ?
C1 C6 C5 114.67(9) . . ?
C1 C6 H6' 109.37 . . ?
C1 C6 O6 109.34(9) . . ?
C5 C6 H6' 108.52 . . ?
C5 C6 O6 106.85(9) . . ?
H6' C6 O6 107.9 . . ?
C6 O6 H6 107.0 . . ?

loop_
_geom_bond_atom_site_label_1
_geom_bond_atom_site_label_2
_geom_bond_distance
_geom_bond_site_symmetry_2
_geom_bond_publ_flag
C1 H1' 1.100 . ?
C1 O1 1.416(2) . ?
C1 C2 1.562(2) . ?
C1 C6 1.544(1) . ?
O1 H1 0.987 . ?
C2 H2' 1.100 . ?
C2 O2 1.417(2) . ?
C2 C3 1.523(1) . ?
O2 H2 0.981 . ?
C3 H3' 1.104 . ?
C3 O3 1.430(2) . ?
C3 C4 1.527(2) . ?
O3 H3 0.993 . ?
C4 H4' 1.105 . ?
C4 O4 1.416(2) . ?
C4 C5 1.527(2) . ?
O4 H4 0.991 . ?
C5 H5' 1.101 . ?
C5 O5 1.446(2) . ?
C5 C6 1.531(1) . ?
O5 H5 0.988 . ?
C6 H6' 1.097 . ?
C6 O6 1.426(2) . ?
O6 H6 0.984 . ?

_cod_database_fobs_code 1543051
